data_4001859
loop_
_publ_author_name
'Chen, Hong'
'Deng, Youqian'
'Yu, Zhengbao'
'Zhao, Huishuang'
'Yao, Qingxia'
'Zou, Xiaodong'
'B\"ackvall, Jan-E.'
'Sun, Junliang'

_publ_section_title
;
 3D Open-Framework Vanadoborate as a Highly Effective Heterogeneous
 Pre-catalyst for the Oxidation of Alkylbenzenes
;
_journal_issue 24
_journal_name_full 'Chemistry of Materials'
_journal_page_first 5031
_journal_paper_doi 10.1021/cm401400m
_journal_volume 25
_journal_year 2013
_chemical_formula_sum 'C18 B27 N18 O90 V18'
_chemical_formula_weight 3117.15
_chemical_name_systematic
; 
 ? 
;
_space_group_IT_number 148
_symmetry_cell_setting trigonal
_symmetry_space_group_name_Hall '-R 3'
_symmetry_space_group_name_H-M 'R -3 :H'
_atom_sites_solution_primary direct
_atom_sites_solution_secondary difmap
_audit_creation_method SHELXL-97
_cell_angle_alpha 90.00
_cell_angle_beta 90.00
_cell_angle_gamma 120.00
_cell_formula_units_Z 2
_cell_length_a 22.0072(6)
_cell_length_b 22.0072(6)
_cell_length_c 11.2578(4)
_cell_measurement_temperature 373(2)
_cell_volume 4721.9(2)
_computing_structure_refinement 'SHELXL-97 (Sheldrick, 1997)'
_computing_structure_solution 'SHELXS-97 (Sheldrick, 1990)'
_diffrn_ambient_temperature 373(2)
_diffrn_measured_fraction_theta_full 0.989
_diffrn_measured_fraction_theta_max 0.990
_diffrn_radiation_monochromator graphite
_diffrn_radiation_source 'fine-focus sealed tube'
_diffrn_radiation_type CuK\a
_diffrn_radiation_wavelength 1.54184
_diffrn_reflns_av_R_equivalents 0.0209
_diffrn_reflns_av_sigmaI/netI 0.0329
_diffrn_reflns_limit_h_max 26
_diffrn_reflns_limit_h_min -8
_diffrn_reflns_limit_k_max 17
_diffrn_reflns_limit_k_min -25
_diffrn_reflns_limit_l_max 9
_diffrn_reflns_limit_l_min -13
_diffrn_reflns_number 2819
_diffrn_reflns_theta_full 66.55
_diffrn_reflns_theta_max 66.55
_diffrn_reflns_theta_min 4.02
_exptl_absorpt_coefficient_mu 15.511
_exptl_absorpt_correction_T_max 0.5110
_exptl_absorpt_correction_T_min 0.2576
_exptl_absorpt_correction_type gaussian
_exptl_absorpt_process_details
;
CrysAlisPro, Agilent Technologies,
Version 1.171.36.21t (release 14-08-2012 CrysAlis171 .NET)
(compiled Aug 14 2012,18:12:40)
Numerical absorption correction based on gaussian integration over
            a multifaceted crystal model
;
_exptl_crystal_density_diffrn 2.192
_exptl_crystal_density_method 'not measured'
_exptl_crystal_F_000 3006
_exptl_crystal_size_max 0.12
_exptl_crystal_size_mid 0.08
_exptl_crystal_size_min 0.05
_refine_diff_density_max 1.357
_refine_diff_density_min -0.659
_refine_diff_density_rms 0.161
_refine_ls_extinction_method none
_refine_ls_goodness_of_fit_ref 1.142
_refine_ls_matrix_type full
_refine_ls_number_parameters 180
_refine_ls_number_reflns 1839
_refine_ls_number_restraints 0
_refine_ls_restrained_S_all 1.142
_refine_ls_R_factor_all 0.0717
_refine_ls_R_factor_gt 0.0661
_refine_ls_shift/su_max 0.002
_refine_ls_shift/su_mean 0.000
_refine_ls_structure_factor_coef Fsqd
_refine_ls_weighting_details 'calc w=1/[\s^2^(Fo^2^)+(0.0991P)^2^+59.1074P] where P=(Fo^2^+2Fc^2^)/3'
_refine_ls_weighting_scheme calc
_refine_ls_wR_factor_gt 0.1826
_refine_ls_wR_factor_ref 0.1870
_reflns_number_gt 1635
_reflns_number_total 1839
_reflns_threshold_expression >2sigma(I)
_cod_data_source_file cm401400m_si_004.cif
_cod_data_source_block vb4
_cod_original_cell_volume 4721.9(3)
_cod_original_sg_symbol_H-M R-3
_cod_database_code 4001859

loop_
_symmetry_equiv_pos_as_xyz
'x, y, z'
'-y, x-y, z'
'-x+y, -x, z'
'x+2/3, y+1/3, z+1/3'
'-y+2/3, x-y+1/3, z+1/3'
'-x+y+2/3, -x+1/3, z+1/3'
'x+1/3, y+2/3, z+2/3'
'-y+1/3, x-y+2/3, z+2/3'
'-x+y+1/3, -x+2/3, z+2/3'
'-x, -y, -z'
'y, -x+y, -z'
'x-y, x, -z'
'-x+2/3, -y+1/3, -z+1/3'
'y+2/3, -x+y+1/3, -z+1/3'
'x-y+2/3, x+1/3, -z+1/3'
'-x+1/3, -y+2/3, -z+2/3'
'y+1/3, -x+y+2/3, -z+2/3'
'x-y+1/3, x+2/3, -z+2/3'

loop_
_atom_site_label
_atom_site_type_symbol
_atom_site_fract_x
_atom_site_fract_y
_atom_site_fract_z
_atom_site_U_iso_or_equiv
_atom_site_adp_type
_atom_site_occupancy
_atom_site_symmetry_multiplicity
_atom_site_calc_flag
_atom_site_refinement_flags
_atom_site_disorder_assembly
_atom_site_disorder_group
V1 V 0.34075(5) 0.57392(5) 0.41367(9) 0.0278(4) Uani 1 1 d . . .
V2 V 0.48494(5) 0.67796(6) 0.49665(10) 0.0299(4) Uani 1 1 d . . .
O1A O 0.4762(2) 0.5542(2) 0.6664(4) 0.0112(9) Uani 0.684(7) 1 d P . 1
O1B O 0.4469(5) 0.5869(5) 0.6672(9) 0.0112(9) Uani 0.316(7) 1 d P . -1
O2 O 0.5191(2) 0.6807(2) 0.6625(4) 0.0360(11) Uani 1 1 d . . .
O3 O 0.4082(2) 0.6724(2) 0.3993(4) 0.0304(9) Uani 1 1 d . . .
O4 O 0.4139(2) 0.5812(2) 0.5184(4) 0.0296(9) Uani 1 1 d . . .
O5 O 0.3452(3) 0.5375(3) 0.2938(4) 0.0431(12) Uani 1 1 d . . .
O6 O 0.2732(2) 0.5022(2) 0.5171(4) 0.0294(9) Uani 1 1 d . . .
O7 O 0.5451(2) 0.6814(3) 0.4090(5) 0.0420(12) Uani 1 1 d . . .
O8 O 0.4128(3) 0.4706(3) 0.5193(5) 0.0460(12) Uani 1 1 d . . .
O9 O 0.2896(3) 0.4015(3) 0.5187(5) 0.0468(12) Uani 1 1 d . . .
O10 O 0.3547(4) 0.3647(4) 0.4096(7) 0.078(2) Uani 1 1 d . . .
B1 B 0.2823(4) 0.4525(4) 0.5951(7) 0.0359(16) Uani 1 1 d . . .
B2 B 0.4133(4) 0.5253(4) 0.5944(7) 0.0343(16) Uani 1 1 d . . .
B3 B 0.3547(5) 0.4140(5) 0.4830(8) 0.045(2) Uani 1 1 d . . .
N1 N 0.5104(5) 0.4537(5) 0.7018(7) 0.070(2) Uani 1 1 d . . .
N2 N 0.1817(13) 0.3284(17) 0.366(3) 0.196(10) Uani 1 1 d . . .
C1 C 0.2099(12) 0.3731(8) 0.2493(11) 0.140(9) Uani 1 1 d . . .
C2A C 0.2481(11) 0.3867(11) 0.1609(19) 0.084(5) Uani 0.63(2) 1 d P A 1
C2B C 0.2175(19) 0.4158(18) 0.153(3) 0.084(5) Uani 0.37(2) 1 d P A 2

loop_
_atom_site_aniso_label
_atom_site_aniso_U_11
_atom_site_aniso_U_22
_atom_site_aniso_U_33
_atom_site_aniso_U_23
_atom_site_aniso_U_13
_atom_site_aniso_U_12
V1 0.0320(6) 0.0269(6) 0.0248(6) -0.0008(4) -0.0007(4) 0.0150(4)
V2 0.0237(6) 0.0303(6) 0.0353(6) -0.0019(4) 0.0069(4) 0.0131(4)
O1A 0.017(2) 0.012(2) 0.008(2) -0.0033(16) -0.0019(17) 0.0098(17)
O1B 0.017(2) 0.012(2) 0.008(2) -0.0033(16) -0.0019(17) 0.0098(17)
O2 0.032(2) 0.031(2) 0.041(3) -0.0027(19) 0.0112(19) 0.0126(19)
O3 0.031(2) 0.027(2) 0.032(2) -0.0008(17) 0.0033(17) 0.0130(18)
O4 0.030(2) 0.030(2) 0.032(2) 0.0001(17) -0.0005(18) 0.0176(18)
O5 0.050(3) 0.042(3) 0.034(3) -0.004(2) -0.001(2) 0.021(2)
O6 0.032(2) 0.025(2) 0.032(2) 0.0012(17) -0.0022(17) 0.0137(18)
O7 0.033(2) 0.049(3) 0.045(3) -0.002(2) 0.012(2) 0.021(2)
O8 0.051(3) 0.046(3) 0.049(3) -0.003(2) 0.001(2) 0.031(3)
O9 0.057(3) 0.040(3) 0.048(3) -0.003(2) 0.003(2) 0.028(3)
O10 0.077(5) 0.069(4) 0.093(5) -0.033(4) 0.007(4) 0.041(4)
B1 0.046(4) 0.032(4) 0.036(4) 0.004(3) 0.005(3) 0.025(3)
B2 0.035(4) 0.034(4) 0.036(4) 0.000(3) -0.002(3) 0.019(3)
B3 0.058(5) 0.044(5) 0.043(4) -0.009(4) 0.000(4) 0.033(4)
N1 0.090(6) 0.088(6) 0.054(5) -0.007(4) 0.008(4) 0.061(5)
N2 0.138(19) 0.22(2) 0.21(3) 0.00(2) -0.048(16) 0.081(17)
C1 0.20(2) 0.078(9) 0.043(6) 0.006(6) 0.011(9) -0.001(10)
C2A 0.093(12) 0.082(11) 0.083(11) -0.028(9) -0.030(10) 0.047(9)
C2B 0.093(12) 0.082(11) 0.083(11) -0.028(9) -0.030(10) 0.047(9)

loop_
_atom_type_symbol
_atom_type_description
_atom_type_scat_dispersion_real
_atom_type_scat_dispersion_imag
_atom_type_scat_source
C C 0.0181 0.0091 'International Tables Vol C Tables 4.2.6.8 and 6.1.1.4'
B B 0.0090 0.0039 'International Tables Vol C Tables 4.2.6.8 and 6.1.1.4'
N N 0.0311 0.0180 'International Tables Vol C Tables 4.2.6.8 and 6.1.1.4'
O O 0.0492 0.0322 'International Tables Vol C Tables 4.2.6.8 and 6.1.1.4'
V V 0.0687 2.1097 'International Tables Vol C Tables 4.2.6.8 and 6.1.1.4'

loop_
_geom_angle_atom_site_label_1
_geom_angle_atom_site_label_2
_geom_angle_atom_site_label_3
_geom_angle
_geom_angle_site_symmetry_1
_geom_angle_site_symmetry_3
O5 V1 O3 108.2(2) . 3_565
O5 V1 O3 106.7(2) . .
O3 V1 O3 91.3(3) 3_565 .
O5 V1 O6 108.4(2) . .
O3 V1 O6 79.79(19) 3_565 .
O3 V1 O6 144.85(19) . .
O5 V1 O4 107.3(2) . .
O3 V1 O4 144.44(19) 3_565 .
O3 V1 O4 79.48(19) . .
O6 V1 O4 88.22(19) . .
O5 V1 V2 111.95(19) . 3_565
O3 V1 V2 40.38(14) 3_565 3_565
O3 V1 V2 125.01(14) . 3_565
O6 V1 V2 39.51(13) . 3_565
O4 V1 V2 121.72(14) . 3_565
O5 V1 V2 109.90(19) . .
O3 V1 V2 125.04(14) 3_565 .
O3 V1 V2 40.38(14) . .
O6 V1 V2 121.87(14) . .
O4 V1 V2 39.23(13) . .
V2 V1 V2 138.08(5) 3_565 .
O7 V2 O4 108.7(2) . .
O7 V2 O6 109.8(2) . 2_665
O4 V2 O6 139.76(18) . 2_665
O7 V2 O3 108.7(2) . .
O4 V2 O3 78.78(17) . .
O6 V2 O3 78.36(17) 2_665 .
O7 V2 O2 106.3(2) . .
O4 V2 O2 89.96(19) . .
O6 V2 O2 90.21(18) 2_665 .
O3 V2 O2 145.08(18) . .
O7 V2 V1 113.0(2) . 2_665
O4 V2 V1 112.73(13) . 2_665
O6 V2 V1 39.27(13) 2_665 2_665
O3 V2 V1 39.20(12) . 2_665
O2 V2 V1 123.49(14) . 2_665
O7 V2 V1 112.04(19) . .
O4 V2 V1 39.50(13) . .
O6 V2 V1 112.68(13) 2_665 .
O3 V2 V1 39.41(12) . .
O2 V2 V1 123.61(13) . .
V1 V2 V1 76.21(5) 2_665 .
O1B O1A B1 55.4(6) . 15_556
O1B O1A B2 65.1(6) . .
B1 O1A B2 120.3(5) 15_556 .
O1A O1B B1 73.0(7) . 15_556
O1A O1B B2 66.5(6) . .
B1 O1B B2 139.3(9) 15_556 .
O1A O1B O6 108.7(7) . 15_556
B1 O1B O6 56.2(5) 15_556 15_556
B2 O1B O6 134.9(8) . 15_556
O1A O1B O4 105.8(7) . .
B1 O1B O4 148.6(9) 15_556 .
B2 O1B O4 53.4(5) . .
O6 O1B O4 143.7(6) 15_556 .
B1 O2 B2 110.5(5) 15_556 15_556
B1 O2 V2 123.6(4) 15_556 .
B2 O2 V2 124.1(4) 15_556 .
V1 O3 V1 146.9(3) 2_665 .
V1 O3 V2 100.4(2) 2_665 .
V1 O3 V2 100.2(2) . .
B2 O4 O1B 50.4(5) . .
B2 O4 V2 130.7(4) . .
O1B O4 V2 88.0(4) . .
B2 O4 V1 128.0(4) . .
O1B O4 V1 149.2(4) . .
V2 O4 V1 101.3(2) . .
B1 O6 O1B 43.7(5) . 14_456
B1 O6 V1 128.7(4) . .
O1B O6 V1 144.8(4) 14_456 .
B1 O6 V2 130.1(4) . 3_565
O1B O6 V2 95.0(4) 14_456 3_565
V1 O6 V2 101.2(2) . 3_565
B3 O8 B2 123.7(6) . .
B3 O9 B1 120.8(6) . .
O1B B1 O1A 51.6(6) 14_456 14_456
O1B B1 O9 156.9(9) 14_456 .
O1A B1 O9 105.8(6) 14_456 .
O1B B1 O6 80.1(6) 14_456 .
O1A B1 O6 111.3(6) 14_456 .
O9 B1 O6 108.5(6) . .
O1B B1 O2 84.8(7) 14_456 14_456
O1A B1 O2 111.7(6) 14_456 14_456
O9 B1 O2 111.4(6) . 14_456
O6 B1 O2 108.1(5) . 14_456
O1B B2 O1A 48.4(5) . .
O1B B2 O8 153.4(8) . .
O1A B2 O8 107.1(6) . .
O1B B2 O4 76.2(6) . .
O1A B2 O4 110.2(6) . .
O8 B2 O4 109.8(6) . .
O1B B2 O2 91.1(6) . 14_456
O1A B2 O2 111.6(6) . 14_456
O8 B2 O2 110.5(6) . 14_456
O4 B2 O2 107.5(5) . 14_456
O8 B3 O10 123.3(8) . .
O8 B3 O9 121.1(7) . .
O10 B3 O9 115.6(8) . .
C2B N1 C2A 43.1(15) 9 9
N2 N2 C1 84(3) 16 16
N2 N2 C1 53(3) 16 .
C1 N2 C1 136.7(14) 16 .
C2A C1 N2 151(2) . 16
C2A C1 C2B 51.1(17) . .
N2 C1 C2B 121(3) 16 .
C2A C1 N2 146(3) . .
N2 C1 N2 43.3(14) 16 .
C2B C1 N2 162(3) . .
C1 C2A N1 115.4(19) . 5_554
C1 C2B N1 120(3) . 5_554

loop_
_geom_bond_atom_site_label_1
_geom_bond_atom_site_label_2
_geom_bond_distance
_geom_bond_site_symmetry_2
V1 O5 1.598(5) .
V1 O3 1.918(4) 3_565
V1 O3 1.927(4) .
V1 O6 1.926(4) .
V1 O4 1.937(4) .
V1 V2 2.9848(15) 3_565
V1 V2 2.9865(15) .
V2 O7 1.622(5) .
V2 O4 1.926(4) .
V2 O6 1.936(4) 2_665
V2 O3 1.966(5) .
V2 O2 2.002(5) .
V2 V1 2.9848(15) 2_665
O1A O1B 1.181(12) .
O1A B1 1.442(9) 15_556
O1A B2 1.449(9) .
O1B B1 1.241(13) 15_556
O1B B2 1.433(13) .
O1B O6 1.769(10) 15_556
O1B O4 1.805(11) .
O2 B1 1.519(9) 15_556
O2 B2 1.524(9) 15_556
O3 V1 1.918(4) 2_665
O4 B2 1.492(9) .
O6 B1 1.492(8) .
O6 O1B 1.769(10) 14_456
O6 V2 1.936(4) 3_565
O8 B3 1.327(11) .
O8 B2 1.468(9) .
O9 B3 1.376(11) .
O9 B1 1.485(9) .
O10 B3 1.365(10) .
B1 O1B 1.241(13) 14_456
B1 O1A 1.442(9) 14_456
B1 O2 1.519(9) 14_456
B2 O2 1.524(9) 14_456
N1 C2B 1.43(3) 9
N1 C2A 1.63(2) 9
N2 N2 1.09(4) 16
N2 C1 1.26(3) 16
N2 C1 1.57(3) .
C1 C2A 1.24(3) .
C1 N2 1.26(3) 16
C1 C2B 1.39(4) .
C2A N1 1.63(2) 5_554
C2B N1 1.43(3) 5_554
